data_4307789
loop_
_publ_author_name
'Jari Konu'
'Maravanji S. Balakrishna'
'Tristram Chivers'
'Thomas W. Swaddle'

_publ_contact_author 'Professor Tristram Chivers'
_publ_contact_author_email chivers@ucalgary.ca
_publ_section_title
;
New Bonding Modes for Boraamidinate Ligands in Heavy Group 15 Complexes:
Fluxional Behavior of the 1:2 Complexes, LiM[PhB(NtBu)2]2 (M = As, Sb, Bi)
;
_journal_name_full 'Inorganic Chemistry'
_journal_page_first 2627
_journal_page_last 2636
_journal_paper_doi 10.1021/ic0622757
_journal_volume 46
_journal_year 2007
_chemical_formula_moiety 'C14 H23 As B Cl N2'
_chemical_formula_sum 'C14 H23 As B Cl N2'
_chemical_formula_weight 340.52
_chemical_name_systematic
;
 ?
;
_space_group_IT_number 2
_symmetry_cell_setting triclinic
_symmetry_space_group_name_Hall '-P 1'
_symmetry_space_group_name_H-M 'P -1'
_atom_sites_solution_hydrogens geom
_atom_sites_solution_primary direct
_atom_sites_solution_secondary difmap
_audit_creation_method SHELXL-97
_cell_angle_alpha 94.16(3)
_cell_angle_beta 96.76(3)
_cell_angle_gamma 99.49(3)
_cell_formula_units_Z 2
_cell_length_a 6.0002(12)
_cell_length_b 10.653(2)
_cell_length_c 13.411(3)
_cell_measurement_reflns_used 5606
_cell_measurement_temperature 173(2)
_cell_measurement_theta_max 25.03
_cell_measurement_theta_min 3.67
_cell_volume 835.9(3)
_computing_cell_refinement 'HKL Scalepack (Otwinowski & Minor 1997)'
_computing_data_collection 'Collect (Nonius BV, 1997-2000)'
_computing_data_reduction DENZO-SMN
_computing_molecular_graphics 'DIAMOND (Brandenburg & Berndt, 1999)'
_computing_publication_material 'WinGX v1.70-01 (L. J. Farrugia)'
_computing_structure_refinement 'SHELXL-97 (Sheldrick, 1997)'
_computing_structure_solution 'SHELXS-97 (Sheldrick, 1997)'
_diffrn_ambient_temperature 173(2)
_diffrn_measured_fraction_theta_full 0.994
_diffrn_measured_fraction_theta_max 0.994
_diffrn_measurement_device_type 'KappaCCD (Nonius, FR540C)'
_diffrn_measurement_method 'phi\omega scans'
_diffrn_radiation_monochromator 'horizonally mounted graphite crystal'
_diffrn_radiation_source 'Enraf Nonius FR590D, fine-focus sealed tube'
_diffrn_radiation_type MoK\a
_diffrn_radiation_wavelength 0.71073
_diffrn_reflns_av_R_equivalents 0.0257
_diffrn_reflns_av_sigmaI/netI 0.0389
_diffrn_reflns_limit_h_max 7
_diffrn_reflns_limit_h_min -6
_diffrn_reflns_limit_k_max 12
_diffrn_reflns_limit_k_min -12
_diffrn_reflns_limit_l_max 15
_diffrn_reflns_limit_l_min -15
_diffrn_reflns_number 5606
_diffrn_reflns_theta_full 25.03
_diffrn_reflns_theta_max 25.03
_diffrn_reflns_theta_min 3.67
_diffrn_standards_number 0
_exptl_absorpt_coefficient_mu 2.182
_exptl_absorpt_correction_T_max 0.9577
_exptl_absorpt_correction_T_min 0.4469
_exptl_absorpt_correction_type integration
_exptl_absorpt_process_details 'SADABS (SHELXTL-NT v5.1, Bruker)'
_exptl_crystal_colour colorless
_exptl_crystal_density_diffrn 1.353
_exptl_crystal_density_method 'not measured'
_exptl_crystal_description plate
_exptl_crystal_F_000 352
_exptl_crystal_size_max 0.44
_exptl_crystal_size_mid 0.08
_exptl_crystal_size_min 0.02
_refine_diff_density_max 1.941
_refine_diff_density_min -0.397
_refine_diff_density_rms 0.114
_refine_ls_extinction_coef 0.019(4)
_refine_ls_extinction_expression Fc^*^=kFc[1+0.001xFc^2^\l^3^/sin(2\q)]^-1/4^
_refine_ls_extinction_method SHELXL
_refine_ls_goodness_of_fit_ref 1.140
_refine_ls_hydrogen_treatment constr
_refine_ls_matrix_type full
_refine_ls_number_parameters 173
_refine_ls_number_reflns 2944
_refine_ls_number_restraints 0
_refine_ls_restrained_S_all 1.140
_refine_ls_R_factor_all 0.0646
_refine_ls_R_factor_gt 0.0555
_refine_ls_shift/su_max 0.000
_refine_ls_shift/su_mean 0.000
_refine_ls_structure_factor_coef Fsqd
_refine_ls_weighting_details 'calc w=1/[\s^2^(Fo^2^)+(0.0494P)^2^+4.6571P] where P=(Fo^2^+2Fc^2^)/3'
_refine_ls_weighting_scheme calc
_refine_ls_wR_factor_gt 0.1502
_refine_ls_wR_factor_ref 0.1544
_reflns_number_gt 2598
_reflns_number_total 2944
_reflns_threshold_expression >2sigma(I)
_cod_data_source_file ic0622757si20070112_014747_1.cif
_cod_data_source_block compound_1a
_cod_database_code 4307789

loop_
_symmetry_equiv_pos_as_xyz
'x, y, z'
'-x, -y, -z'

loop_
_atom_site_label
_atom_site_type_symbol
_atom_site_fract_x
_atom_site_fract_y
_atom_site_fract_z
_atom_site_U_iso_or_equiv
_atom_site_adp_type
_atom_site_occupancy
_atom_site_symmetry_multiplicity
_atom_site_calc_flag
_atom_site_refinement_flags
_atom_site_disorder_assembly
_atom_site_disorder_group
As1 As 0.61858(11) 0.60441(5) 0.71688(5) 0.0313(3) Uani 1 1 d . . .
Cl1 Cl 0.3052(3) 0.49006(16) 0.76052(16) 0.0582(5) Uani 1 1 d . . .
N1 N 0.5099(8) 0.7404(4) 0.6626(4) 0.0316(11) Uani 1 1 d . . .
N2 N 0.6935(9) 0.7377(4) 0.8166(4) 0.0327(11) Uani 1 1 d . . .
B1 B 0.6303(11) 0.8269(6) 0.7473(5) 0.0273(13) Uani 1 1 d . . .
C1 C 0.4216(10) 0.7519(5) 0.5567(4) 0.0317(13) Uani 1 1 d . . .
C2 C 0.2510(12) 0.6289(6) 0.5178(5) 0.0473(17) Uani 1 1 d . . .
H2A H 0.3308 0.5557 0.5179 0.071 Uiso 1 1 calc R . .
H2B H 0.1823 0.6364 0.4489 0.071 Uiso 1 1 calc R . .
H2C H 0.1313 0.6163 0.5617 0.071 Uiso 1 1 calc R . .
C3 C 0.6118(12) 0.7735(7) 0.4917(5) 0.0469(17) Uani 1 1 d . . .
H3A H 0.6947 0.7016 0.4935 0.070 Uiso 1 1 calc R . .
H3B H 0.7166 0.8529 0.5174 0.070 Uiso 1 1 calc R . .
H3C H 0.5471 0.7801 0.4221 0.070 Uiso 1 1 calc R . .
C4 C 0.2908(12) 0.8626(7) 0.5560(5) 0.0469(17) Uani 1 1 d . . .
H4A H 0.1682 0.8468 0.5982 0.070 Uiso 1 1 calc R . .
H4B H 0.2253 0.8705 0.4867 0.070 Uiso 1 1 calc R . .
H4C H 0.3946 0.9420 0.5826 0.070 Uiso 1 1 calc R . .
C5 C 0.8387(11) 0.7460(6) 0.9143(5) 0.0353(14) Uani 1 1 d . . .
C6 C 1.0845(12) 0.7921(10) 0.9024(6) 0.068(2) Uani 1 1 d . . .
H6A H 1.0995 0.8755 0.8752 0.102 Uiso 1 1 calc R . .
H6B H 1.1355 0.7306 0.8561 0.102 Uiso 1 1 calc R . .
H6C H 1.1783 0.8000 0.9682 0.102 Uiso 1 1 calc R . .
C7 C 0.806(2) 0.6164(8) 0.9560(8) 0.096(4) Uani 1 1 d . . .
H7A H 0.6452 0.5891 0.9627 0.145 Uiso 1 1 calc R . .
H7B H 0.8979 0.6227 1.0223 0.145 Uiso 1 1 calc R . .
H7C H 0.8554 0.5538 0.9099 0.145 Uiso 1 1 calc R . .
C8 C 0.7637(13) 0.8426(9) 0.9860(5) 0.056(2) Uani 1 1 d . . .
H8A H 0.6041 0.8138 0.9949 0.084 Uiso 1 1 calc R . .
H8B H 0.7792 0.9257 0.9582 0.084 Uiso 1 1 calc R . .
H8C H 0.8594 0.8508 1.0515 0.084 Uiso 1 1 calc R . .
C9 C 0.6939(9) 0.9767(5) 0.7564(4) 0.0275(12) Uani 1 1 d . . .
C10 C 0.5548(11) 1.0555(5) 0.7966(5) 0.0352(14) Uani 1 1 d . . .
H10 H 0.4188 1.0176 0.8204 0.042 Uiso 1 1 calc R . .
C11 C 0.6106(11) 1.1864(6) 0.8022(5) 0.0362(14) Uani 1 1 d . . .
H11 H 0.5119 1.2374 0.8289 0.043 Uiso 1 1 calc R . .
C12 C 0.8079(10) 1.2446(5) 0.7697(4) 0.0323(13) Uani 1 1 d . . .
H12 H 0.8453 1.3352 0.7742 0.039 Uiso 1 1 calc R . .
C13 C 0.9511(10) 1.1708(6) 0.7306(5) 0.0347(13) Uani 1 1 d . . .
H13 H 1.0883 1.2100 0.7085 0.042 Uiso 1 1 calc R . .
C14 C 0.8924(10) 1.0380(5) 0.7238(4) 0.0302(12) Uani 1 1 d . . .
H14 H 0.9908 0.9876 0.6961 0.036 Uiso 1 1 calc R . .

loop_
_atom_site_aniso_label
_atom_site_aniso_U_11
_atom_site_aniso_U_22
_atom_site_aniso_U_33
_atom_site_aniso_U_23
_atom_site_aniso_U_13
_atom_site_aniso_U_12
As1 0.0388(4) 0.0219(3) 0.0327(4) 0.0008(2) 0.0021(2) 0.0061(2)
Cl1 0.0617(12) 0.0339(9) 0.0729(13) 0.0078(8) 0.0102(9) -0.0120(8)
N1 0.038(3) 0.022(2) 0.032(3) 0.002(2) -0.004(2) 0.003(2)
N2 0.041(3) 0.023(2) 0.031(3) 0.002(2) -0.002(2) 0.000(2)
B1 0.028(3) 0.025(3) 0.028(3) 0.000(3) 0.003(3) 0.001(2)
C1 0.036(3) 0.025(3) 0.030(3) -0.003(2) -0.006(2) 0.003(2)
C2 0.051(4) 0.040(4) 0.044(4) -0.008(3) -0.011(3) 0.004(3)
C3 0.046(4) 0.059(4) 0.036(4) 0.007(3) 0.002(3) 0.011(3)
C4 0.050(4) 0.043(4) 0.046(4) -0.006(3) -0.012(3) 0.020(3)
C5 0.045(4) 0.029(3) 0.031(3) 0.007(2) -0.001(3) 0.006(3)
C6 0.035(4) 0.113(7) 0.056(5) 0.001(5) -0.002(3) 0.023(4)
C7 0.149(10) 0.048(5) 0.070(6) 0.021(5) -0.044(6) -0.010(6)
C8 0.057(5) 0.088(6) 0.026(3) -0.001(4) -0.001(3) 0.028(4)
C9 0.032(3) 0.022(3) 0.026(3) 0.000(2) -0.003(2) 0.003(2)
C10 0.038(3) 0.027(3) 0.040(3) 0.002(3) 0.010(3) 0.000(2)
C11 0.042(4) 0.033(3) 0.035(3) 0.003(3) 0.007(3) 0.009(3)
C12 0.045(3) 0.018(3) 0.030(3) 0.003(2) -0.002(3) 0.000(2)
C13 0.033(3) 0.034(3) 0.035(3) 0.004(3) 0.004(2) -0.001(2)
C14 0.033(3) 0.026(3) 0.030(3) 0.000(2) 0.003(2) 0.004(2)

loop_
_atom_type_symbol
_atom_type_description
_atom_type_scat_dispersion_real
_atom_type_scat_dispersion_imag
_atom_type_scat_source
C C 0.0033 0.0016 'International Tables Vol C Tables 4.2.6.8 and 6.1.1.4'
H H 0.0000 0.0000 'International Tables Vol C Tables 4.2.6.8 and 6.1.1.4'
B B 0.0013 0.0007 'International Tables Vol C Tables 4.2.6.8 and 6.1.1.4'
N N 0.0061 0.0033 'International Tables Vol C Tables 4.2.6.8 and 6.1.1.4'
Cl Cl 0.1484 0.1585 'International Tables Vol C Tables 4.2.6.8 and 6.1.1.4'
As As 0.0499 2.0058 'International Tables Vol C Tables 4.2.6.8 and 6.1.1.4'

loop_
_geom_angle_atom_site_label_1
_geom_angle_atom_site_label_2
_geom_angle_atom_site_label_3
_geom_angle
_geom_angle_site_symmetry_1
_geom_angle_site_symmetry_3
_geom_angle_publ_flag
N2 As1 N1 74.5(2) . . ?
N2 As1 Cl1 103.24(17) . . ?
N1 As1 Cl1 102.46(17) . . ?
B1 N1 C1 136.1(5) . . ?
B1 N1 As1 90.9(4) . . ?
C1 N1 As1 128.5(4) . . ?
B1 N2 C5 135.9(5) . . ?
B1 N2 As1 91.4(3) . . ?
C5 N2 As1 129.1(4) . . ?
N2 B1 N1 101.0(5) . . ?
N2 B1 C9 129.7(5) . . ?
N1 B1 C9 129.2(5) . . ?
N1 C1 C3 111.7(5) . . ?
N1 C1 C4 107.7(5) . . ?
C3 C1 C4 110.7(6) . . ?
N1 C1 C2 107.8(5) . . ?
C3 C1 C2 111.1(5) . . ?
C4 C1 C2 107.7(5) . . ?
C1 C2 H2A 109.5 . . ?
C1 C2 H2B 109.5 . . ?
H2A C2 H2B 109.5 . . ?
C1 C2 H2C 109.5 . . ?
H2A C2 H2C 109.5 . . ?
H2B C2 H2C 109.5 . . ?
C1 C3 H3A 109.5 . . ?
C1 C3 H3B 109.5 . . ?
H3A C3 H3B 109.5 . . ?
C1 C3 H3C 109.5 . . ?
H3A C3 H3C 109.5 . . ?
H3B C3 H3C 109.5 . . ?
C1 C4 H4A 109.5 . . ?
C1 C4 H4B 109.5 . . ?
H4A C4 H4B 109.5 . . ?
C1 C4 H4C 109.5 . . ?
H4A C4 H4C 109.5 . . ?
H4B C4 H4C 109.5 . . ?
N2 C5 C6 110.3(5) . . ?
N2 C5 C8 107.9(5) . . ?
C6 C5 C8 108.5(6) . . ?
N2 C5 C7 109.4(5) . . ?
C6 C5 C7 111.5(7) . . ?
C8 C5 C7 109.2(7) . . ?
C5 C6 H6A 109.5 . . ?
C5 C6 H6B 109.5 . . ?
H6A C6 H6B 109.5 . . ?
C5 C6 H6C 109.5 . . ?
H6A C6 H6C 109.5 . . ?
H6B C6 H6C 109.5 . . ?
C5 C7 H7A 109.5 . . ?
C5 C7 H7B 109.5 . . ?
H7A C7 H7B 109.5 . . ?
C5 C7 H7C 109.5 . . ?
H7A C7 H7C 109.5 . . ?
H7B C7 H7C 109.5 . . ?
C5 C8 H8A 109.5 . . ?
C5 C8 H8B 109.5 . . ?
H8A C8 H8B 109.5 . . ?
C5 C8 H8C 109.5 . . ?
H8A C8 H8C 109.5 . . ?
H8B C8 H8C 109.5 . . ?
C14 C9 C10 116.6(5) . . ?
C14 C9 B1 121.2(5) . . ?
C10 C9 B1 122.2(5) . . ?
C11 C10 C9 121.4(6) . . ?
C11 C10 H10 119.3 . . ?
C9 C10 H10 119.3 . . ?
C10 C11 C12 120.8(6) . . ?
C10 C11 H11 119.6 . . ?
C12 C11 H11 119.6 . . ?
C11 C12 C13 119.7(5) . . ?
C11 C12 H12 120.2 . . ?
C13 C12 H12 120.2 . . ?
C12 C13 C14 119.3(6) . . ?
C12 C13 H13 120.3 . . ?
C14 C13 H13 120.3 . . ?
C9 C14 C13 122.1(5) . . ?
C9 C14 H14 118.9 . . ?
C13 C14 H14 118.9 . . ?

loop_
_geom_bond_atom_site_label_1
_geom_bond_atom_site_label_2
_geom_bond_distance
_geom_bond_site_symmetry_2
_geom_bond_publ_flag
As1 N2 1.839(5) . ?
As1 N1 1.846(5) . ?
As1 Cl1 2.229(2) . ?
N1 B1 1.448(8) . ?
N1 C1 1.477(7) . ?
N2 B1 1.441(8) . ?
N2 C5 1.473(8) . ?
B1 C9 1.571(8) . ?
C1 C3 1.514(9) . ?
C1 C4 1.520(8) . ?
C1 C2 1.540(8) . ?
C2 H2A 0.9800 . ?
C2 H2B 0.9800 . ?
C2 H2C 0.9800 . ?
C3 H3A 0.9800 . ?
C3 H3B 0.9800 . ?
C3 H3C 0.9800 . ?
C4 H4A 0.9800 . ?
C4 H4B 0.9800 . ?
C4 H4C 0.9800 . ?
C5 C6 1.506(10) . ?
C5 C8 1.516(9) . ?
C5 C7 1.519(10) . ?
C6 H6A 0.9800 . ?
C6 H6B 0.9800 . ?
C6 H6C 0.9800 . ?
C7 H7A 0.9800 . ?
C7 H7B 0.9800 . ?
C7 H7C 0.9800 . ?
C8 H8A 0.9800 . ?
C8 H8B 0.9800 . ?
C8 H8C 0.9800 . ?
C9 C14 1.394(8) . ?
C9 C10 1.401(8) . ?
C10 C11 1.374(8) . ?
C10 H10 0.9500 . ?
C11 C12 1.376(9) . ?
C11 H11 0.9500 . ?
C12 C13 1.378(9) . ?
C12 H12 0.9500 . ?
C13 C14 1.394(8) . ?
C13 H13 0.9500 . ?
C14 H14 0.9500 . ?

loop_
_geom_torsion_atom_site_label_1
_geom_torsion_atom_site_label_2
_geom_torsion_atom_site_label_3
_geom_torsion_atom_site_label_4
_geom_torsion
_geom_torsion_site_symmetry_1
_geom_torsion_site_symmetry_2
_geom_torsion_site_symmetry_3
_geom_torsion_site_symmetry_4
_geom_torsion_publ_flag
N2 As1 N1 B1 10.2(3) . . . . ?
Cl1 As1 N1 B1 110.7(3) . . . . ?
N2 As1 N1 C1 169.1(5) . . . . ?
Cl1 As1 N1 C1 -90.4(5) . . . . ?
N1 As1 N2 B1 -10.2(3) . . . . ?
Cl1 As1 N2 B1 -109.7(3) . . . . ?
N1 As1 N2 C5 -171.4(6) . . . . ?
Cl1 As1 N2 C5 89.1(5) . . . . ?
C5 N2 B1 N1 171.7(6) . . . . ?
As1 N2 B1 N1 12.8(4) . . . . ?
C5 N2 B1 C9 -3.1(11) . . . . ?
As1 N2 B1 C9 -162.0(6) . . . . ?
C1 N1 B1 N2 -168.9(6) . . . . ?
As1 N1 B1 N2 -12.8(4) . . . . ?
C1 N1 B1 C9 6.0(11) . . . . ?
As1 N1 B1 C9 162.1(6) . . . . ?
B1 N1 C1 C3 74.0(8) . . . . ?
As1 N1 C1 C3 -74.8(6) . . . . ?
B1 N1 C1 C4 -47.7(9) . . . . ?
As1 N1 C1 C4 163.5(5) . . . . ?
B1 N1 C1 C2 -163.7(6) . . . . ?
As1 N1 C1 C2 47.5(7) . . . . ?
B1 N2 C5 C6 -65.1(9) . . . . ?
As1 N2 C5 C6 87.2(7) . . . . ?
B1 N2 C5 C8 53.2(9) . . . . ?
As1 N2 C5 C8 -154.4(5) . . . . ?
B1 N2 C5 C7 171.9(8) . . . . ?
As1 N2 C5 C7 -35.7(9) . . . . ?
N2 B1 C9 C14 87.8(8) . . . . ?
N1 B1 C9 C14 -85.7(8) . . . . ?
N2 B1 C9 C10 -92.7(8) . . . . ?
N1 B1 C9 C10 93.8(8) . . . . ?
C14 C9 C10 C11 0.8(9) . . . . ?
B1 C9 C10 C11 -178.7(6) . . . . ?
C9 C10 C11 C12 -0.9(10) . . . . ?
C10 C11 C12 C13 0.2(9) . . . . ?
C11 C12 C13 C14 0.6(9) . . . . ?
C10 C9 C14 C13 0.0(8) . . . . ?
B1 C9 C14 C13 179.5(5) . . . . ?
C12 C13 C14 C9 -0.7(9) . . . . ?

loop_
_cod_related_entry_id
_cod_related_entry_database
_cod_related_entry_code
1 ChemSpider 21155969
